data_2239486
loop_
_publ_author_name
'Purdy, Andrew P.'
'Dugger, Cherrelle'
'Butcher, Ray J.'

_publ_section_title
;
 Bis(\h^5^-pentamethylcyclopentadienyl)aluminium tetrabromidoaluminate
;
_journal_coeditor_code BH2490
_journal_issue 3
_journal_name_full 'Acta Crystallographica Section E'
_journal_page_first m88
_journal_page_last m89
_journal_paper_doi 10.1107/S1600536814002554
_journal_volume 70
_journal_year 2014
_chemical_formula_iupac '[Al (C10 H15)2] [Al Br4]'
_chemical_formula_moiety 'C20 H30 Al +, Al Br4 -'
_chemical_formula_sum 'C20 H30 Al2 Br4'
_chemical_formula_weight 644.04
_chemical_name_systematic
;
Bis(\h^5^-pentamethylcyclopentadienyl)aluminium tetrabromidoaluminate
;
_space_group_crystal_system triclinic
_space_group_IT_number 2
_space_group_name_Hall '-P 1'
_space_group_name_H-M_alt 'P -1'
_symmetry_space_group_name_Hall '-P 1'
_symmetry_space_group_name_H-M 'P -1'
_atom_sites_solution_hydrogens geom
_atom_sites_solution_primary direct
_atom_sites_solution_secondary difmap
_audit_creation_method SHELXL-2013
_cell_angle_alpha 85.394(4)
_cell_angle_beta 85.107(4)
_cell_angle_gamma 82.659(4)
_cell_formula_units_Z 2
_cell_length_a 7.8152(4)
_cell_length_b 9.2949(4)
_cell_length_c 17.5420(8)
_cell_measurement_reflns_used 5355
_cell_measurement_temperature 123(2)
_cell_measurement_theta_max 40.9394
_cell_measurement_theta_min 3.0987
_cell_volume 1256.12(10)
_computing_cell_refinement 'CrysAlis PRO (Agilent, 2012)'
_computing_data_collection 'CrysAlis PRO (Agilent, 2012)'
_computing_data_reduction 'CrysAlis PRO (Agilent, 2012)'
_computing_molecular_graphics 'SHELXTL (Sheldrick, 2008)'
_computing_publication_material 'SHELXTL (Sheldrick, 2008)'
_computing_structure_refinement 'SHELXL-2013 (Sheldrick, 2008)'
_computing_structure_solution 'SHELXS-2013 (Sheldrick, 2008)'
_diffrn_ambient_temperature 123(2)
_diffrn_detector_area_resol_mean 10.5081
_diffrn_measured_fraction_theta_full 0.994
_diffrn_measured_fraction_theta_max 0.997
_diffrn_measurement_device_type 'Agilent Xcalibur (Ruby, Gemini)'
_diffrn_measurement_method '\w scans'
_diffrn_radiation_monochromator graphite
_diffrn_radiation_type MoK\a
_diffrn_radiation_wavelength 0.71073
_diffrn_reflns_av_R_equivalents 0.0382
_diffrn_reflns_limit_h_max 9
_diffrn_reflns_limit_h_min -12
_diffrn_reflns_limit_k_max 14
_diffrn_reflns_limit_k_min -14
_diffrn_reflns_limit_l_max 26
_diffrn_reflns_limit_l_min -23
_diffrn_reflns_number 19757
_diffrn_reflns_theta_full 25.500
_diffrn_reflns_theta_max 33.142
_diffrn_reflns_theta_min 3.105
_exptl_absorpt_coefficient_mu 6.481
_exptl_absorpt_correction_T_max 0.506
_exptl_absorpt_correction_T_min 0.116
_exptl_absorpt_correction_type multi-scan
_exptl_absorpt_process_details '(CrysAlis PRO; Agilent, 2012)'
_exptl_crystal_colour colorless
_exptl_crystal_density_diffrn 1.703
_exptl_crystal_density_method 'not measured'
_exptl_crystal_description prism
_exptl_crystal_F_000 632
_exptl_crystal_size_max 0.7515
_exptl_crystal_size_mid 0.2825
_exptl_crystal_size_min 0.1358
_refine_diff_density_max 1.577
_refine_diff_density_min -1.285
_refine_ls_extinction_coef 0.00092(12)
_refine_ls_extinction_expression Fc^*^=kFc[1+0.001xFc^2^\l^3^/sin(2\q)]^-1/4^
_refine_ls_extinction_method 'SHELXL-2013 (Sheldrick, 2008)'
_refine_ls_goodness_of_fit_ref 0.912
_refine_ls_hydrogen_treatment constr
_refine_ls_matrix_type full
_refine_ls_number_constraints 0
_refine_ls_number_parameters 256
_refine_ls_number_reflns 9539
_refine_ls_number_restraints 24
_refine_ls_restrained_S_all 0.912
_refine_ls_R_factor_all 0.0859
_refine_ls_R_factor_gt 0.0428
_refine_ls_shift/su_max 0.001
_refine_ls_shift/su_mean 0.000
_refine_ls_structure_factor_coef Fsqd
_refine_ls_weighting_details 'w=1/[\s^2^(Fo^2^)] where P=(Fo^2^+2Fc^2^)/3'
_refine_ls_weighting_scheme calc
_refine_ls_wR_factor_gt 0.0584
_refine_ls_wR_factor_ref 0.0721
_reflns_number_gt 5959
_reflns_number_total 9539
_reflns_threshold_expression I>2\s(I)
_cod_data_source_file bh2490sup1.cf
_cod_data_source_block I
_cod_database_code 2239486
_cod_database_fobs_code 2239486
_shelx_space_group_comment
;
The symmetry employed for this shelxl refinement is uniquely defined
by the following loop, which should always be used as a source of
symmetry information in preference to the above space-group names.
They are only intended as comments.
;
_shelxl_version_number .2013

loop_
_space_group_symop_operation_xyz
'x, y, z'
'-x, -y, -z'

loop_
_atom_site_type_symbol
_atom_site_label
_atom_site_fract_x
_atom_site_fract_y
_atom_site_fract_z
_atom_site_U_iso_or_equiv
_atom_site_adp_type
_atom_site_calc_flag
_atom_site_occupancy
_atom_site_disorder_assembly
_atom_site_disorder_group
Br Br1 0.96698(4) 0.21881(3) 0.25435(2) 0.03406(8) Uani d 1 . .
Br Br2 0.65528(4) 0.55941(4) 0.27080(2) 0.03666(9) Uani d 1 . .
Br Br3A 0.9871(7) 0.5256(8) 0.1151(4) 0.0541(4) Uani d 0.267(6) A 1
Br Br4A 1.0853(5) 0.5280(4) 0.3398(3) 0.0544(4) Uani d 0.267(6) A 1
Br Br3B 1.0273(3) 0.5371(3) 0.11613(15) 0.0541(4) Uani d 0.733(6) A 2
Br Br4B 1.1204(2) 0.55802(18) 0.31528(14) 0.0544(4) Uani d 0.733(6) A 2
Al Al1 0.5000 1.0000 0.0000 0.0211(2) Uani d 1 . .
Al Al2 0.5000 0.0000 0.5000 0.0181(2) Uani d 1 . .
Al Al3 0.93792(11) 0.46832(9) 0.24082(5) 0.02554(19) Uani d 1 . .
C C1A 0.6158(4) 1.1583(3) 0.05506(15) 0.0267(6) Uani d 1 . .
C C2A 0.6105(4) 1.2014(3) -0.02423(15) 0.0251(6) Uani d 1 . .
C C3A 0.7084(4) 1.0894(3) -0.06667(15) 0.0243(6) Uani d 1 . .
C C4A 0.7753(3) 0.9763(3) -0.01345(15) 0.0247(6) Uani d 1 . .
C C5A 0.7184(4) 1.0177(3) 0.06290(15) 0.0248(6) Uani d 1 . .
C C6A 0.5357(4) 1.2443(3) 0.12124(16) 0.0364(8) Uani d 1 . .
H H6AA 0.6188 1.3054 0.1362 0.055 Uiso calc 1 . .
H H6AB 0.5048 1.1774 0.1648 0.055 Uiso calc 1 . .
H H6AC 0.4315 1.3061 0.1057 0.055 Uiso calc 1 . .
C C7A 0.5193(4) 1.3404(3) -0.05916(17) 0.0338(7) Uani d 1 . .
H H7AA 0.6012 1.4122 -0.0698 0.051 Uiso calc 1 . .
H H7AB 0.4241 1.3781 -0.0233 0.051 Uiso calc 1 . .
H H7AC 0.4731 1.3213 -0.1071 0.051 Uiso calc 1 . .
C C8A 0.7364(4) 1.0949(3) -0.15239(15) 0.0311(7) Uani d 1 . .
H H8AA 0.8285 1.1551 -0.1694 0.047 Uiso calc 1 . .
H H8AB 0.6292 1.1368 -0.1750 0.047 Uiso calc 1 . .
H H8AC 0.7700 0.9962 -0.1688 0.047 Uiso calc 1 . .
C C9A 0.8866(4) 0.8369(3) -0.03221(16) 0.0298(6) Uani d 1 . .
H H9AA 1.0049 0.8411 -0.0187 0.045 Uiso calc 1 . .
H H9AB 0.8877 0.8244 -0.0872 0.045 Uiso calc 1 . .
H H9AC 0.8395 0.7547 -0.0029 0.045 Uiso calc 1 . .
C C10A 0.7629(4) 0.9341(3) 0.13688(16) 0.0320(7) Uani d 1 . .
H H10D 0.8595 0.9730 0.1570 0.048 Uiso calc 1 . .
H H10E 0.7962 0.8313 0.1277 0.048 Uiso calc 1 . .
H H10F 0.6621 0.9434 0.1742 0.048 Uiso calc 1 . .
C C1B 0.6860(3) 0.0207(3) 0.58074(15) 0.0217(5) Uani d 1 . .
C C2B 0.6425(3) -0.1248(3) 0.58812(15) 0.0230(6) Uani d 1 . .
C C3B 0.6905(3) -0.1866(3) 0.51579(15) 0.0222(5) Uani d 1 . .
C C4B 0.7604(3) -0.0790(3) 0.46392(15) 0.0217(5) Uani d 1 . .
C C5B 0.7598(3) 0.0501(3) 0.50399(15) 0.0215(5) Uani d 1 . .
C C6B 0.6614(4) 0.1239(3) 0.64341(16) 0.0324(7) Uani d 1 . .
H H6BA 0.7571 0.1021 0.6768 0.049 Uiso calc 1 . .
H H6BB 0.5518 0.1131 0.6736 0.049 Uiso calc 1 . .
H H6BC 0.6593 0.2240 0.6208 0.049 Uiso calc 1 . .
C C7B 0.5666(4) -0.1986(3) 0.65955(16) 0.0315(7) Uani d 1 . .
H H7BA 0.6585 -0.2338 0.6935 0.047 Uiso calc 1 . .
H H7BB 0.5110 -0.2810 0.6462 0.047 Uiso calc 1 . .
H H7BC 0.4805 -0.1295 0.6857 0.047 Uiso calc 1 . .
C C8B 0.6735(4) -0.3398(3) 0.49793(18) 0.0327(7) Uani d 1 . .
H H8BA 0.7824 -0.4019 0.5061 0.049 Uiso calc 1 . .
H H8BB 0.6470 -0.3405 0.4444 0.049 Uiso calc 1 . .
H H8BC 0.5800 -0.3767 0.5317 0.049 Uiso calc 1 . .
C C9B 0.8314(3) -0.0988(3) 0.38248(15) 0.0290(6) Uani d 1 . .
H H9BA 0.9574 -0.1228 0.3809 0.043 Uiso calc 1 . .
H H9BB 0.8025 -0.0085 0.3509 0.043 Uiso calc 1 . .
H H9BC 0.7804 -0.1778 0.3626 0.043 Uiso calc 1 . .
C C10B 0.8249(4) 0.1886(3) 0.47134(17) 0.0288(6) Uani d 1 . .
H H10A 0.9509 0.1721 0.4615 0.043 Uiso calc 1 . .
H H10B 0.7944 0.2637 0.5080 0.043 Uiso calc 1 . .
H H10C 0.7719 0.2205 0.4232 0.043 Uiso calc 1 . .

loop_
_atom_site_aniso_label
_atom_site_aniso_U_11
_atom_site_aniso_U_22
_atom_site_aniso_U_33
_atom_site_aniso_U_12
_atom_site_aniso_U_13
_atom_site_aniso_U_23
Br1 0.0522(2) 0.02018(14) 0.02845(16) -0.00475(13) 0.00479(14) -0.00135(11)
Br2 0.02744(15) 0.04200(19) 0.03929(19) 0.00291(14) 0.00066(13) -0.01010(14)
Br3A 0.0598(9) 0.0352(4) 0.0534(3) 0.0103(6) 0.0309(7) 0.0184(3)
Br4A 0.0404(5) 0.0323(5) 0.0970(10) -0.0003(4) -0.0318(6) -0.0236(6)
Br3B 0.0598(9) 0.0352(4) 0.0534(3) 0.0103(6) 0.0309(7) 0.0184(3)
Br4B 0.0404(5) 0.0323(5) 0.0970(10) -0.0003(4) -0.0318(6) -0.0236(6)
Al1 0.0283(6) 0.0169(5) 0.0179(6) -0.0012(5) -0.0026(4) -0.0020(4)
Al2 0.0161(5) 0.0206(5) 0.0172(5) -0.0002(4) -0.0017(4) -0.0013(4)
Al3 0.0259(4) 0.0191(4) 0.0315(5) -0.0011(3) -0.0023(3) -0.0029(3)
C1A 0.0390(16) 0.0183(12) 0.0230(14) -0.0020(12) -0.0037(12) -0.0032(11)
C2A 0.0374(15) 0.0168(12) 0.0210(13) -0.0038(11) -0.0037(11) 0.0016(10)
C3A 0.0314(14) 0.0207(13) 0.0211(13) -0.0052(11) -0.0003(11) -0.0015(10)
C4A 0.0288(14) 0.0223(13) 0.0228(14) -0.0035(11) -0.0005(11) -0.0008(11)
C5A 0.0327(14) 0.0227(13) 0.0197(13) -0.0026(12) -0.0070(11) -0.0008(10)
C6A 0.057(2) 0.0279(15) 0.0243(15) 0.0056(15) -0.0104(14) -0.0110(12)
C7A 0.0491(19) 0.0212(14) 0.0313(16) -0.0014(14) -0.0102(14) -0.0004(12)
C8A 0.0373(16) 0.0341(16) 0.0209(14) -0.0047(13) 0.0012(12) 0.0004(12)
C9A 0.0322(15) 0.0277(15) 0.0282(15) 0.0008(12) 0.0004(12) -0.0043(12)
C10A 0.0412(17) 0.0301(15) 0.0245(15) 0.0008(14) -0.0085(13) -0.0016(12)
C1B 0.0197(12) 0.0250(13) 0.0206(13) -0.0006(11) -0.0047(10) -0.0027(10)
C2B 0.0208(12) 0.0279(14) 0.0188(13) 0.0015(11) -0.0022(10) 0.0015(10)
C3B 0.0196(12) 0.0218(13) 0.0237(13) 0.0026(10) -0.0007(10) -0.0009(10)
C4B 0.0189(11) 0.0248(13) 0.0208(13) -0.0001(10) 0.0002(10) -0.0040(10)
C5B 0.0185(11) 0.0247(13) 0.0212(13) -0.0016(10) -0.0021(10) -0.0009(10)
C6B 0.0347(15) 0.0430(18) 0.0207(14) -0.0030(14) -0.0037(12) -0.0103(13)
C7B 0.0306(15) 0.0385(17) 0.0219(14) -0.0004(13) 0.0008(12) 0.0093(12)
C8B 0.0371(16) 0.0222(14) 0.0375(17) -0.0003(13) -0.0019(13) -0.0007(12)
C9B 0.0276(14) 0.0335(16) 0.0241(14) 0.0008(12) 0.0050(11) -0.0058(12)
C10B 0.0268(14) 0.0289(15) 0.0308(16) -0.0069(12) -0.0001(12) -0.0003(12)

loop_
_atom_type_symbol
_atom_type_description
_atom_type_scat_dispersion_real
_atom_type_scat_dispersion_imag
_atom_type_scat_source
C C 0.0033 0.0016 'International Tables Vol C Tables 4.2.6.8 and 6.1.1.4'
H H 0.0000 0.0000 'International Tables Vol C Tables 4.2.6.8 and 6.1.1.4'
Al Al 0.0645 0.0514 'International Tables Vol C Tables 4.2.6.8 and 6.1.1.4'
Br Br -0.2901 2.4595 'International Tables Vol C Tables 4.2.6.8 and 6.1.1.4'

loop_
_geom_angle_atom_site_label_1
_geom_angle_atom_site_label_2
_geom_angle_atom_site_label_3
_geom_angle_site_symmetry_1
_geom_angle_site_symmetry_3
_geom_angle
C4A Al1 C4A . 2_675 180.0
C4A Al1 C3A . . 39.05(10)
C4A Al1 C3A 2_675 . 140.95(10)
C4A Al1 C3A . 2_675 140.95(10)
C4A Al1 C3A 2_675 2_675 39.05(10)
C3A Al1 C3A . 2_675 180.0
C4A Al1 C5A . . 39.46(10)
C4A Al1 C5A 2_675 . 140.54(10)
C3A Al1 C5A . . 65.71(11)
C3A Al1 C5A 2_675 . 114.29(11)
C4A Al1 C5A . 2_675 140.54(10)
C4A Al1 C5A 2_675 2_675 39.46(10)
C3A Al1 C5A . 2_675 114.29(11)
C3A Al1 C5A 2_675 2_675 65.71(11)
C5A Al1 C5A . 2_675 180.0
C4A Al1 C1A . 2_675 114.31(10)
C4A Al1 C1A 2_675 2_675 65.69(10)
C3A Al1 C1A . 2_675 114.91(10)
C3A Al1 C1A 2_675 2_675 65.09(10)
C5A Al1 C1A . 2_675 140.62(10)
C5A Al1 C1A 2_675 2_675 39.38(10)
C4A Al1 C1A . . 65.69(10)
C4A Al1 C1A 2_675 . 114.31(10)
C3A Al1 C1A . . 65.09(10)
C3A Al1 C1A 2_675 . 114.90(10)
C5A Al1 C1A . . 39.38(10)
C5A Al1 C1A 2_675 . 140.62(10)
C1A Al1 C1A 2_675 . 180.00(12)
C4A Al1 C2A . . 65.39(10)
C4A Al1 C2A 2_675 . 114.61(10)
C3A Al1 C2A . . 38.90(9)
C3A Al1 C2A 2_675 . 141.10(9)
C5A Al1 C2A . . 65.43(11)
C5A Al1 C2A 2_675 . 114.57(11)
C1A Al1 C2A 2_675 . 141.56(10)
C1A Al1 C2A . . 38.44(10)
C4A Al1 C2A . 2_675 114.61(10)
C4A Al1 C2A 2_675 2_675 65.39(10)
C3A Al1 C2A . 2_675 141.10(9)
C3A Al1 C2A 2_675 2_675 38.90(9)
C5A Al1 C2A . 2_675 114.57(11)
C5A Al1 C2A 2_675 2_675 65.43(11)
C1A Al1 C2A 2_675 2_675 38.44(10)
C1A Al1 C2A . 2_675 141.56(10)
C2A Al1 C2A . 2_675 180.0
C4B Al2 C4B 2_656 . 180.0
C4B Al2 C5B 2_656 2_656 39.25(9)
C4B Al2 C5B . 2_656 140.75(9)
C4B Al2 C5B 2_656 . 140.75(9)
C4B Al2 C5B . . 39.25(9)
C5B Al2 C5B 2_656 . 180.00(14)
C4B Al2 C1B 2_656 . 114.57(9)
C4B Al2 C1B . . 65.43(9)
C5B Al2 C1B 2_656 . 140.90(10)
C5B Al2 C1B . . 39.10(10)
C4B Al2 C1B 2_656 2_656 65.43(9)
C4B Al2 C1B . 2_656 114.57(9)
C5B Al2 C1B 2_656 2_656 39.10(10)
C5B Al2 C1B . 2_656 140.90(10)
C1B Al2 C1B . 2_656 180.0
C4B Al2 C3B 2_656 2_656 38.87(10)
C4B Al2 C3B . 2_656 141.13(10)
C5B Al2 C3B 2_656 2_656 65.33(10)
C5B Al2 C3B . 2_656 114.67(10)
C1B Al2 C3B . 2_656 115.04(9)
C1B Al2 C3B 2_656 2_656 64.96(9)
C4B Al2 C3B 2_656 . 141.13(10)
C4B Al2 C3B . . 38.87(10)
C5B Al2 C3B 2_656 . 114.67(10)
C5B Al2 C3B . . 65.33(10)
C1B Al2 C3B . . 64.96(9)
C1B Al2 C3B 2_656 . 115.04(9)
C3B Al2 C3B 2_656 . 180.0
C4B Al2 C2B 2_656 2_656 65.48(10)
C4B Al2 C2B . 2_656 114.52(10)
C5B Al2 C2B 2_656 2_656 65.51(11)
C5B Al2 C2B . 2_656 114.49(11)
C1B Al2 C2B . 2_656 141.24(10)
C1B Al2 C2B 2_656 2_656 38.76(10)
C3B Al2 C2B 2_656 2_656 38.92(9)
C3B Al2 C2B . 2_656 141.08(9)
C4B Al2 C2B 2_656 . 114.52(10)
C4B Al2 C2B . . 65.48(10)
C5B Al2 C2B 2_656 . 114.49(11)
C5B Al2 C2B . . 65.51(11)
C1B Al2 C2B . . 38.76(10)
C1B Al2 C2B 2_656 . 141.24(10)
C3B Al2 C2B 2_656 . 141.08(9)
C3B Al2 C2B . . 38.92(9)
C2B Al2 C2B 2_656 . 180.00(10)
Br3A Al3 Br2 . . 105.36(15)
Br4B Al3 Br2 . . 111.17(5)
Br3A Al3 Br1 . . 105.60(19)
Br4B Al3 Br1 . . 110.88(6)
Br2 Al3 Br1 . . 109.71(4)
Br3A Al3 Br4A . . 127.9(3)
Br2 Al3 Br4A . . 104.55(10)
Br1 Al3 Br4A . . 103.04(10)
Br4B Al3 Br3B . . 105.47(14)
Br2 Al3 Br3B . . 111.46(7)
Br1 Al3 Br3B . . 108.05(7)
C2A C1A C5A . . 108.3(2)
C2A C1A C6A . . 127.0(2)
C5A C1A C6A . . 124.7(2)
C2A C1A Al1 . . 70.94(15)
C5A C1A Al1 . . 69.83(15)
C6A C1A Al1 . . 126.8(2)
C1A C2A C3A . . 108.3(2)
C1A C2A C7A . . 126.8(2)
C3A C2A C7A . . 125.0(2)
C1A C2A Al1 . . 70.62(17)
C3A C2A Al1 . . 69.87(16)
C7A C2A Al1 . . 125.4(2)
C4A C3A C2A . . 108.3(2)
C4A C3A C8A . . 127.0(2)
C2A C3A C8A . . 124.7(2)
C4A C3A Al1 . . 70.10(17)
C2A C3A Al1 . . 71.23(16)
C8A C3A Al1 . . 125.4(2)
C3A C4A C5A . . 108.1(2)
C3A C4A C9A . . 126.9(2)
C5A C4A C9A . . 125.0(2)
C3A C4A Al1 . . 70.85(16)
C5A C4A Al1 . . 70.68(15)
C9A C4A Al1 . . 124.2(2)
C4A C5A C1A . . 107.1(2)
C4A C5A C10A . . 126.7(2)
C1A C5A C10A . . 126.2(2)
C4A C5A Al1 . . 69.86(15)
C1A C5A Al1 . . 70.79(16)
C10A C5A Al1 . . 126.4(2)
C1A C6A H6AA . . 109.5
C1A C6A H6AB . . 109.5
H6AA C6A H6AB . . 109.5
C1A C6A H6AC . . 109.5
H6AA C6A H6AC . . 109.5
H6AB C6A H6AC . . 109.5
C2A C7A H7AA . . 109.5
C2A C7A H7AB . . 109.5
H7AA C7A H7AB . . 109.5
C2A C7A H7AC . . 109.5
H7AA C7A H7AC . . 109.5
H7AB C7A H7AC . . 109.5
C3A C8A H8AA . . 109.5
C3A C8A H8AB . . 109.5
H8AA C8A H8AB . . 109.5
C3A C8A H8AC . . 109.5
H8AA C8A H8AC . . 109.5
H8AB C8A H8AC . . 109.5
C4A C9A H9AA . . 109.5
C4A C9A H9AB . . 109.5
H9AA C9A H9AB . . 109.5
C4A C9A H9AC . . 109.5
H9AA C9A H9AC . . 109.5
H9AB C9A H9AC . . 109.5
C5A C10A H10D . . 109.5
C5A C10A H10E . . 109.5
H10D C10A H10E . . 109.5
C5A C10A H10F . . 109.5
H10D C10A H10F . . 109.5
H10E C10A H10F . . 109.5
C2B C1B C5B . . 108.7(2)
C2B C1B C6B . . 125.4(3)
C5B C1B C6B . . 126.0(3)
C2B C1B Al2 . . 70.88(14)
C5B C1B Al2 . . 70.40(14)
C6B C1B Al2 . . 125.53(17)
C1B C2B C3B . . 107.5(2)
C1B C2B C7B . . 125.5(2)
C3B C2B C7B . . 127.0(3)
C1B C2B Al2 . . 70.37(14)
C3B C2B Al2 . . 70.39(15)
C7B C2B Al2 . . 126.15(18)
C4B C3B C2B . . 108.4(2)
C4B C3B C8B . . 125.7(2)
C2B C3B C8B . . 126.0(3)
C4B C3B Al2 . . 69.87(14)
C2B C3B Al2 . . 70.69(13)
C8B C3B Al2 . . 126.13(19)
C3B C4B C5B . . 108.3(2)
C3B C4B C9B . . 126.2(2)
C5B C4B C9B . . 125.5(3)
C3B C4B Al2 . . 71.26(13)
C5B C4B Al2 . . 70.91(13)
C9B C4B Al2 . . 125.92(18)
C4B C5B C1B . . 107.2(2)
C4B C5B C10B . . 126.0(2)
C1B C5B C10B . . 126.8(2)
C4B C5B Al2 . . 69.84(15)
C1B C5B Al2 . . 70.50(15)
C10B C5B Al2 . . 125.03(17)
C1B C6B H6BA . . 109.5
C1B C6B H6BB . . 109.5
H6BA C6B H6BB . . 109.5
C1B C6B H6BC . . 109.5
H6BA C6B H6BC . . 109.5
H6BB C6B H6BC . . 109.5
C2B C7B H7BA . . 109.5
C2B C7B H7BB . . 109.5
H7BA C7B H7BB . . 109.5
C2B C7B H7BC . . 109.5
H7BA C7B H7BC . . 109.5
H7BB C7B H7BC . . 109.5
C3B C8B H8BA . . 109.5
C3B C8B H8BB . . 109.5
H8BA C8B H8BB . . 109.5
C3B C8B H8BC . . 109.5
H8BA C8B H8BC . . 109.5
H8BB C8B H8BC . . 109.5
C4B C9B H9BA . . 109.5
C4B C9B H9BB . . 109.5
H9BA C9B H9BB . . 109.5
C4B C9B H9BC . . 109.5
H9BA C9B H9BC . . 109.5
H9BB C9B H9BC . . 109.5
C5B C10B H10A . . 109.5
C5B C10B H10B . . 109.5
H10A C10B H10B . . 109.5
C5B C10B H10C . . 109.5
H10A C10B H10C . . 109.5
H10B C10B H10C . . 109.5

loop_
_geom_bond_atom_site_label_1
_geom_bond_atom_site_label_2
_geom_bond_site_symmetry_2
_geom_bond_distance
Br1 Al3 . 2.2963(9)
Br2 Al3 . 2.2952(8)
Br3A Al3 . 2.239(7)
Br4A Al3 . 2.304(4)
Br3B Al3 . 2.304(2)
Br4B Al3 . 2.2869(14)
Al1 C4A . 2.129(3)
Al1 C4A 2_675 2.129(3)
Al1 C3A . 2.139(3)
Al1 C3A 2_675 2.139(3)
Al1 C5A . 2.140(3)
Al1 C5A 2_675 2.140(3)
Al1 C1A 2_675 2.153(3)
Al1 C1A . 2.153(3)
Al1 C2A . 2.157(3)
Al1 C2A 2_675 2.157(3)
Al2 C4B 2_656 2.134(2)
Al2 C4B . 2.134(2)
Al2 C5B 2_656 2.148(3)
Al2 C5B . 2.148(3)
Al2 C1B . 2.150(3)
Al2 C1B 2_656 2.150(3)
Al2 C3B 2_656 2.152(2)
Al2 C3B . 2.152(2)
Al2 C2B 2_656 2.157(3)
Al2 C2B . 2.157(3)
C1A C2A . 1.419(4)
C1A C5A . 1.447(3)
C1A C6A . 1.508(3)
C2A C3A . 1.431(3)
C2A C7A . 1.505(4)
C3A C4A . 1.427(4)
C3A C8A . 1.499(4)
C4A C5A . 1.441(3)
C4A C9A . 1.508(3)
C5A C10A . 1.502(4)
C6A H6AA . 0.9800
C6A H6AB . 0.9800
C6A H6AC . 0.9800
C7A H7AA . 0.9800
C7A H7AB . 0.9800
C7A H7AC . 0.9800
C8A H8AA . 0.9800
C8A H8AB . 0.9800
C8A H8AC . 0.9800
C9A H9AA . 0.9800
C9A H9AB . 0.9800
C9A H9AC . 0.9800
C10A H10D . 0.9800
C10A H10E . 0.9800
C10A H10F . 0.9800
C1B C2B . 1.429(4)
C1B C5B . 1.438(4)
C1B C6B . 1.501(3)
C2B C3B . 1.436(3)
C2B C7B . 1.494(4)
C3B C4B . 1.426(4)
C3B C8B . 1.507(4)
C4B C5B . 1.438(3)
C4B C9B . 1.504(3)
C5B C10B . 1.497(4)
C6B H6BA . 0.9800
C6B H6BB . 0.9800
C6B H6BC . 0.9800
C7B H7BA . 0.9800
C7B H7BB . 0.9800
C7B H7BC . 0.9800
C8B H8BA . 0.9800
C8B H8BB . 0.9800
C8B H8BC . 0.9800
C9B H9BA . 0.9800
C9B H9BB . 0.9800
C9B H9BC . 0.9800
C10B H10A . 0.9800
C10B H10B . 0.9800
C10B H10C . 0.9800

loop_
_geom_hbond_atom_site_label_D
_geom_hbond_atom_site_label_H
_geom_hbond_atom_site_label_A
_geom_hbond_site_symmetry_A
_geom_hbond_distance_DH
_geom_hbond_distance_HA
_geom_hbond_distance_DA
_geom_hbond_angle_DHA
_geom_hbond_publ_flag
C7A H7AA Br3B 2_775 0.98 3.03 3.886(4) 146.3 y
C9A H9AC Br3A . 0.98 3.04 3.773(8) 132.9 y
C10A H10E Br3A . 0.98 3.05 4.007(7) 165.1 y
C9B H9BB Br1 . 0.98 2.95 3.770(3) 141.4 y

loop_
_geom_torsion_atom_site_label_1
_geom_torsion_atom_site_label_2
_geom_torsion_atom_site_label_3
_geom_torsion_atom_site_label_4
_geom_torsion
C5A C1A C2A C3A 0.1(3)
C6A C1A C2A C3A 177.9(3)
Al1 C1A C2A C3A -60.0(2)
C5A C1A C2A C7A -179.7(3)
C6A C1A C2A C7A -1.9(5)
Al1 C1A C2A C7A 120.2(3)
C5A C1A C2A Al1 60.1(2)
C6A C1A C2A Al1 -122.2(3)
C1A C2A C3A C4A -0.2(3)
C7A C2A C3A C4A 179.6(3)
Al1 C2A C3A C4A -60.6(2)
C1A C2A C3A C8A -179.0(3)
C7A C2A C3A C8A 0.8(5)
Al1 C2A C3A C8A 120.5(3)
C1A C2A C3A Al1 60.5(2)
C7A C2A C3A Al1 -119.7(3)
C2A C3A C4A C5A 0.1(3)
C8A C3A C4A C5A 178.9(3)
Al1 C3A C4A C5A -61.2(2)
C2A C3A C4A C9A -179.7(3)
C8A C3A C4A C9A -0.9(5)
Al1 C3A C4A C9A 118.9(3)
C2A C3A C4A Al1 61.3(2)
C8A C3A C4A Al1 -119.9(3)
C3A C4A C5A C1A -0.1(3)
C9A C4A C5A C1A 179.8(3)
Al1 C4A C5A C1A -61.4(2)
C3A C4A C5A C10A -177.8(3)
C9A C4A C5A C10A 2.1(5)
Al1 C4A C5A C10A 120.9(3)
C3A C4A C5A Al1 61.3(2)
C9A C4A C5A Al1 -118.8(3)
C2A C1A C5A C4A 0.0(3)
C6A C1A C5A C4A -177.8(3)
Al1 C1A C5A C4A 60.76(19)
C2A C1A C5A C10A 177.7(3)
C6A C1A C5A C10A -0.1(5)
Al1 C1A C5A C10A -121.5(3)
C2A C1A C5A Al1 -60.8(2)
C6A C1A C5A Al1 121.4(3)
C5B C1B C2B C3B 0.4(3)
C6B C1B C2B C3B -178.6(2)
Al2 C1B C2B C3B 60.89(17)
C5B C1B C2B C7B 178.5(2)
C6B C1B C2B C7B -0.5(4)
Al2 C1B C2B C7B -121.0(2)
C5B C1B C2B Al2 -60.53(17)
C6B C1B C2B Al2 120.5(2)
C1B C2B C3B C4B -0.9(3)
C7B C2B C3B C4B -179.0(2)
Al2 C2B C3B C4B 59.97(17)
C1B C2B C3B C8B 177.9(2)
C7B C2B C3B C8B -0.1(4)
Al2 C2B C3B C8B -121.2(3)
C1B C2B C3B Al2 -60.88(16)
C7B C2B C3B Al2 121.0(3)
C2B C3B C4B C5B 1.1(3)
C8B C3B C4B C5B -177.7(2)
Al2 C3B C4B C5B 61.60(16)
C2B C3B C4B C9B 178.2(2)
C8B C3B C4B C9B -0.6(4)
Al2 C3B C4B C9B -121.3(3)
C2B C3B C4B Al2 -60.49(17)
C8B C3B C4B Al2 120.7(3)
C3B C4B C5B C1B -0.9(3)
C9B C4B C5B C1B -178.0(2)
Al2 C4B C5B C1B 60.94(17)
C3B C4B C5B C10B 178.9(2)
C9B C4B C5B C10B 1.8(4)
Al2 C4B C5B C10B -119.3(2)
C3B C4B C5B Al2 -61.82(17)
C9B C4B C5B Al2 121.0(3)
C2B C1B C5B C4B 0.3(3)
C6B C1B C5B C4B 179.2(2)
Al2 C1B C5B C4B -60.52(17)
C2B C1B C5B C10B -179.5(2)
C6B C1B C5B C10B -0.5(4)
Al2 C1B C5B C10B 119.7(2)
C2B C1B C5B Al2 60.83(17)
C6B C1B C5B Al2 -120.2(3)
